data_4504327
loop_
_publ_author_name
'He, Jun'
'Zhang, Jing-Xiang'
'Tan, Gui-Ping'
'Yin, Ye-Gao'
'Zhang, Dan'
'Hu, Mei-Hong'

_publ_section_title
;
 Second Ligand-Directed Assembly of Photoluminescent Zn(II) Coordination
 Frameworks
;
_journal_issue 8
_journal_name_full 'Crystal Growth &amp; Design'
_journal_page_first 1508
_journal_paper_doi 10.1021/cg070320v
_journal_volume 7
_journal_year 2007
_chemical_formula_sum 'C28 H28.33 N4 O15.16 Zn2'
_chemical_formula_weight 794.26
_chemical_name_systematic
; 
 ? 
;
_space_group_IT_number 2
_symmetry_cell_setting triclinic
_symmetry_space_group_name_Hall '-P 1'
_symmetry_space_group_name_H-M 'P -1'
_atom_sites_solution_hydrogens geom
_atom_sites_solution_primary direct
_atom_sites_solution_secondary difmap
_audit_creation_method SHELXL-97
_cell_angle_alpha 96.0740(10)
_cell_angle_beta 100.8200(10)
_cell_angle_gamma 109.6750(10)
_cell_formula_units_Z 2
_cell_length_a 9.5327(6)
_cell_length_b 9.8051(6)
_cell_length_c 18.9863(12)
_cell_measurement_temperature 293(2)
_cell_volume 1613.68(18)
_computing_cell_refinement 'SAINT-PLUS, Ver. 6.0, 1997'
_computing_data_collection 'SMART, 1998.'
_computing_data_reduction 'SAINT-PLUS, Ver. 6.0, 1997'
_computing_molecular_graphics 'XP, Ver. 6.10, Bruker AXS Inc., 2000.'
_computing_publication_material 'SHELXTL-Bruker AXS Inc., 1998.'
_computing_structure_refinement 'SHELXL-97 (Sheldrick, 1997)'
_computing_structure_solution 'SHELXS-97 (Sheldrick, 1990)'
_diffrn_ambient_temperature 293(2)
_diffrn_measured_fraction_theta_full 0.933
_diffrn_measured_fraction_theta_max 0.933
_diffrn_measurement_device_type 'Bruker Apex CCD'
_diffrn_measurement_method '\w scan'
_diffrn_radiation_monochromator graphite
_diffrn_radiation_source 'fine-focus sealed tube'
_diffrn_radiation_type MoK\a
_diffrn_radiation_wavelength 0.71073
_diffrn_reflns_av_R_equivalents 0.0262
_diffrn_reflns_av_sigmaI/netI 0.0510
_diffrn_reflns_limit_h_max 12
_diffrn_reflns_limit_h_min -12
_diffrn_reflns_limit_k_max 12
_diffrn_reflns_limit_k_min -12
_diffrn_reflns_limit_l_max 24
_diffrn_reflns_limit_l_min -24
_diffrn_reflns_number 14019
_diffrn_reflns_theta_full 27.96
_diffrn_reflns_theta_max 27.96
_diffrn_reflns_theta_min 1.11
_exptl_absorpt_coefficient_mu 1.565
_exptl_absorpt_correction_T_max 0.7659
_exptl_absorpt_correction_T_min 0.6104
_exptl_absorpt_correction_type multi-scan
_exptl_absorpt_process_details 'SADABS (Bruker, 2002)'
_exptl_crystal_colour colorless
_exptl_crystal_density_diffrn 1.635
_exptl_crystal_density_method 'not measured'
_exptl_crystal_description block
_exptl_crystal_F_000 811
_exptl_crystal_size_max 0.35
_exptl_crystal_size_mid 0.26
_exptl_crystal_size_min 0.18
_refine_diff_density_max 0.635
_refine_diff_density_min -0.467
_refine_diff_density_rms 0.087
_refine_ls_extinction_method none
_refine_ls_goodness_of_fit_ref 1.026
_refine_ls_hydrogen_treatment mixed
_refine_ls_matrix_type full
_refine_ls_number_parameters 446
_refine_ls_number_reflns 7232
_refine_ls_number_restraints 0
_refine_ls_restrained_S_all 1.026
_refine_ls_R_factor_all 0.0575
_refine_ls_R_factor_gt 0.0451
_refine_ls_shift/su_max 0.002
_refine_ls_shift/su_mean 0.000
_refine_ls_structure_factor_coef Fsqd
_refine_ls_weighting_details 'calc w=1/[\s^2^(Fo^2^)+(0.0564P)^2^+0.7474P] where P=(Fo^2^+2Fc^2^)/3'
_refine_ls_weighting_scheme calc
_refine_ls_wR_factor_gt 0.1078
_refine_ls_wR_factor_ref 0.1145
_reflns_number_gt 5916
_reflns_number_total 7232
_reflns_threshold_expression >2sigma(I)
_cod_data_source_file cg070320vsi20070403_083502.cif
_cod_data_source_block compound_3
_cod_depositor_comments
;
The following automatic conversions were performed:

'_symmetry_cell_setting' value 'Triclinic' changed to 'triclinic'
according to /home/saulius/struct/CIF-dictionaries/cif_core.dic
dictionary named 'cif_core.dic' version 2.4.1 from
2010-06-29.

'_exptl_absorpt_correction_type' value 'Multi-scan'
changed to 'multi-scan' according to
/home/saulius/struct/CIF-dictionaries/cif_core.dic dictionary named
'cif_core.dic' version 2.4.1 from 2010-06-29.

Automatic conversion script
Id: cif_fix_values 1715 2011-07-08 13:25:40Z adriana 
;
_cod_original_cell_volume 1613.68(17)
_cod_original_sg_symbol_H-M P-1
_cod_database_code 4504327

loop_
_symmetry_equiv_pos_as_xyz
'x, y, z'
'-x, -y, -z'

loop_
_atom_site_label
_atom_site_type_symbol
_atom_site_fract_x
_atom_site_fract_y
_atom_site_fract_z
_atom_site_U_iso_or_equiv
_atom_site_adp_type
_atom_site_occupancy
_atom_site_symmetry_multiplicity
_atom_site_calc_flag
_atom_site_refinement_flags
Zn1 Zn 0.63347(4) 0.18424(4) 1.021984(17) 0.02652(11) Uani 1 1 d .
Zn2 Zn 0.24289(4) 0.15806(3) 0.525032(18) 0.02884(11) Uani 1 1 d .
N1 N 0.6377(3) 0.2401(3) 0.92373(12) 0.0249(5) Uani 1 1 d .
N2 N 0.7742(3) 0.2933(3) 0.90575(13) 0.0288(6) Uani 1 1 d .
H2B H 0.8610 0.3056 0.9340 0.035 Uiso 1 1 calc R
N3 N 0.3818(3) 0.2443(3) 0.62366(13) 0.0284(6) Uani 1 1 d .
N4 N 0.4511(3) 0.3924(3) 0.64341(13) 0.0346(6) Uani 1 1 d .
H4C H 0.4400 0.4537 0.6156 0.042 Uiso 1 1 calc R
C1 C 0.2841(3) 0.0799(3) 1.12594(15) 0.0220(6) Uani 1 1 d .
C2 C 0.1759(3) 0.1180(3) 1.08157(15) 0.0231(6) Uani 1 1 d .
H2A H 0.1875 0.1365 1.0355 0.028 Uiso 1 1 calc R
C3 C 0.0502(3) 0.1290(3) 1.10512(15) 0.0236(6) Uani 1 1 d .
C4 C 0.0271(3) 0.0917(3) 1.17132(15) 0.0253(6) Uani 1 1 d .
H4A H -0.0588 0.0959 1.1866 0.030 Uiso 1 1 calc R
C5 C 0.1328(3) 0.0479(3) 1.21517(15) 0.0260(6) Uani 1 1 d .
C6 C 0.2624(3) 0.0451(3) 1.19305(15) 0.0256(6) Uani 1 1 d .
H6A H 0.3350 0.0198 1.2232 0.031 Uiso 1 1 calc R
C7 C 0.4320(3) 0.0920(3) 1.10631(15) 0.0242(6) Uani 1 1 d .
C8 C 0.1170(4) 0.0142(4) 1.28861(17) 0.0375(8) Uani 1 1 d .
C9 C -0.0572(3) 0.1868(3) 1.05968(16) 0.0283(6) Uani 1 1 d .
C10 C 0.3660(4) 0.1882(4) 0.86644(19) 0.0418(8) Uani 1 1 d .
H10A H 0.3526 0.1586 0.9121 0.063 Uiso 1 1 calc R
H10B H 0.3088 0.1062 0.8273 0.063 Uiso 1 1 calc R
H10C H 0.3296 0.2673 0.8601 0.063 Uiso 1 1 calc R
C11 C 0.5317(3) 0.2385(3) 0.86612(15) 0.0254(6) Uani 1 1 d .
C12 C 0.6021(3) 0.2907(3) 0.81085(15) 0.0265(6) Uani 1 1 d .
C13 C 0.7567(4) 0.3243(3) 0.83838(16) 0.0315(7) Uani 1 1 d .
C14 C 0.8908(4) 0.3825(5) 0.8057(2) 0.0562(11) Uani 1 1 d .
H14A H 0.9832 0.3936 0.8403 0.084 Uiso 1 1 calc R
H14B H 0.8970 0.4764 0.7933 0.084 Uiso 1 1 calc R
H14C H 0.8786 0.3149 0.7626 0.084 Uiso 1 1 calc R
C15 C 0.3777(5) 0.0270(4) 0.6785(2) 0.0534(11) Uani 1 1 d .
H15A H 0.3104 -0.0232 0.6318 0.080 Uiso 1 1 calc R
H15B H 0.3242 0.0014 0.7162 0.080 Uiso 1 1 calc R
H15C H 0.4655 -0.0015 0.6859 0.080 Uiso 1 1 calc R
C16 C 0.4288(3) 0.1897(3) 0.68121(16) 0.0294(7) Uani 1 1 d .
C17 C 0.5267(3) 0.3037(3) 0.73821(16) 0.0281(6) Uani 1 1 d .
C18 C 0.5387(4) 0.4317(3) 0.71135(16) 0.0348(7) Uani 1 1 d .
C19 C 0.6236(5) 0.5888(4) 0.7454(2) 0.0681(14) Uani 1 1 d .
H19A H 0.6058 0.6500 0.7111 0.102 Uiso 1 1 calc R
H19B H 0.7314 0.6069 0.7593 0.102 Uiso 1 1 calc R
H19C H 0.5887 0.6112 0.7879 0.102 Uiso 1 1 calc R
C20 C 0.2219(3) 0.4293(3) 0.48501(15) 0.0237(6) Uani 1 1 d .
C21 C 0.0620(3) 0.7139(3) 0.42424(14) 0.0206(5) Uani 1 1 d .
C22 C -0.0482(3) 0.6327(3) 0.36143(15) 0.0235(6) Uani 1 1 d .
H22A H -0.1089 0.6762 0.3353 0.028 Uiso 1 1 calc R
C23 C -0.0689(3) 0.4871(3) 0.33721(15) 0.0237(6) Uani 1 1 d .
C24 C 0.0185(3) 0.4211(3) 0.37753(15) 0.0258(6) Uani 1 1 d .
H24A H 0.0016 0.3223 0.3626 0.031 Uiso 1 1 calc R
C25 C 0.1307(3) 0.5011(3) 0.44001(14) 0.0221(6) Uani 1 1 d .
C26 C 0.1537(3) 0.6482(3) 0.46236(15) 0.0237(6) Uani 1 1 d .
H26A H 0.2311 0.7034 0.5032 0.028 Uiso 1 1 calc R
C27 C 0.0805(3) 0.8696(3) 0.45047(14) 0.0209(6) Uani 1 1 d .
C28 C -0.1843(4) 0.4065(3) 0.26795(16) 0.0294(7) Uani 1 1 d .
O1 O 0.4297(2) 0.0811(2) 1.03773(11) 0.0311(5) Uani 1 1 d .
O1W O 0.6433(3) 0.3849(3) 1.07659(13) 0.0545(7) Uani 1 1 d .
H1WB H 0.6879 0.4556 1.0566 0.065 Uiso 1 1 d R
H1WA H 0.6904 0.3982 1.1209 0.065 Uiso 1 1 d R
O2W O 0.4329(3) 0.2061(3) 0.46969(14) 0.0507(7) Uani 1 1 d .
H2WA H 0.4857 0.2974 0.4753 0.061 Uiso 1 1 d R
H2WB H 0.3901 0.1657 0.4254 0.061 Uiso 1 1 d R
O2 O 0.5470(2) 0.1164(2) 1.15430(12) 0.0333(5) Uani 1 1 d .
O3 O -0.0124(3) 0.0090(4) 1.30308(14) 0.0618(9) Uani 1 1 d .
H3 H -0.0193 -0.0217 1.3430 0.074 Uiso 1 1 d R
O3W O 0.7075(4) 0.5854(3) 0.99225(19) 0.0773(10) Uani 1 1 d .
H3WA H 0.7974 0.6249 0.9861 0.093 Uiso 1 1 d R
H3WB H 0.6741 0.6513 1.0062 0.093 Uiso 1 1 d R
O4 O 0.2161(4) -0.0048(5) 1.33076(16) 0.0854(12) Uani 1 1 d .
O5 O -0.1848(2) 0.1614(3) 1.07521(12) 0.0365(5) Uani 1 1 d .
O6 O -0.0124(3) 0.2563(3) 1.01209(13) 0.0443(6) Uani 1 1 d .
O7 O 0.1635(2) 0.2895(2) 0.47482(11) 0.0303(5) Uani 1 1 d .
O8 O 0.3434(2) 0.5074(2) 0.52954(12) 0.0349(5) Uani 1 1 d .
O9 O -0.0272(2) 0.9128(2) 0.42653(10) 0.0238(4) Uani 1 1 d .
O10 O 0.2040(2) 0.9498(2) 0.49485(11) 0.0267(4) Uani 1 1 d .
O11 O -0.2482(3) 0.4657(2) 0.22765(12) 0.0418(6) Uani 1 1 d .
O12 O -0.2034(4) 0.2673(3) 0.25385(15) 0.0693(10) Uani 1 1 d .
H12 H -0.2782 0.2253 0.2169 0.083 Uiso 1 1 d R
O4W O 0.459(2) -0.030(2) 1.4260(10) 0.067(5) Uiso 0.17 1 d P
H4WB H 0.3791 -0.0142 1.4082 0.081 Uiso 0.17 1 d PR
H4WA H 0.5383 0.0210 1.4130 0.081 Uiso 0.17 1 d PR

loop_
_atom_site_aniso_label
_atom_site_aniso_U_11
_atom_site_aniso_U_22
_atom_site_aniso_U_33
_atom_site_aniso_U_23
_atom_site_aniso_U_13
_atom_site_aniso_U_12
Zn1 0.02196(18) 0.0409(2) 0.01998(18) 0.01225(15) 0.00530(13) 0.01337(15)
Zn2 0.0382(2) 0.01768(17) 0.02390(19) 0.00070(13) -0.00888(15) 0.01137(15)
N1 0.0240(12) 0.0301(13) 0.0206(12) 0.0093(10) 0.0040(10) 0.0091(10)
N2 0.0221(12) 0.0406(15) 0.0215(12) 0.0126(11) 0.0015(10) 0.0087(11)
N3 0.0337(14) 0.0198(12) 0.0236(13) 0.0046(10) -0.0071(10) 0.0068(10)
N4 0.0464(16) 0.0193(12) 0.0246(13) 0.0069(10) -0.0108(11) 0.0046(11)
C1 0.0183(13) 0.0236(14) 0.0234(14) 0.0034(11) 0.0030(11) 0.0082(11)
C2 0.0223(14) 0.0285(14) 0.0180(13) 0.0069(11) 0.0031(11) 0.0089(11)
C3 0.0187(13) 0.0274(14) 0.0232(14) 0.0091(11) 0.0025(11) 0.0065(11)
C4 0.0222(14) 0.0303(15) 0.0247(15) 0.0070(12) 0.0076(12) 0.0096(12)
C5 0.0264(15) 0.0315(15) 0.0213(14) 0.0093(12) 0.0069(12) 0.0100(12)
C6 0.0256(15) 0.0291(15) 0.0223(14) 0.0076(11) 0.0020(11) 0.0112(12)
C7 0.0230(14) 0.0228(14) 0.0258(15) 0.0024(11) 0.0048(12) 0.0082(11)
C8 0.0401(19) 0.058(2) 0.0284(17) 0.0228(15) 0.0135(14) 0.0282(17)
C9 0.0239(15) 0.0349(16) 0.0248(15) 0.0075(12) 0.0008(12) 0.0110(13)
C10 0.0287(17) 0.059(2) 0.0379(19) 0.0162(17) 0.0052(14) 0.0161(16)
C11 0.0250(15) 0.0270(14) 0.0216(14) 0.0056(11) -0.0002(11) 0.0090(12)
C12 0.0262(15) 0.0272(15) 0.0203(14) 0.0067(11) -0.0008(11) 0.0054(12)
C13 0.0296(16) 0.0391(18) 0.0238(15) 0.0129(13) 0.0039(12) 0.0091(13)
C14 0.041(2) 0.086(3) 0.044(2) 0.031(2) 0.0175(18) 0.016(2)
C15 0.065(3) 0.0333(19) 0.044(2) 0.0150(16) -0.0150(19) 0.0083(18)
C16 0.0323(16) 0.0250(15) 0.0245(15) 0.0081(12) -0.0030(12) 0.0069(12)
C17 0.0280(15) 0.0306(16) 0.0216(14) 0.0082(12) -0.0013(12) 0.0084(12)
C18 0.0432(19) 0.0252(15) 0.0242(15) 0.0051(12) -0.0088(13) 0.0065(14)
C19 0.088(3) 0.0281(19) 0.050(2) -0.0006(17) -0.030(2) 0.000(2)
C20 0.0295(15) 0.0234(14) 0.0218(14) 0.0089(11) 0.0072(12) 0.0123(12)
C21 0.0234(14) 0.0179(13) 0.0209(13) 0.0056(10) 0.0049(11) 0.0075(11)
C22 0.0265(15) 0.0218(14) 0.0219(14) 0.0045(11) 0.0006(11) 0.0111(11)
C23 0.0283(15) 0.0211(13) 0.0184(13) 0.0031(11) 0.0005(11) 0.0078(11)
C24 0.0342(16) 0.0157(13) 0.0251(15) 0.0040(11) 0.0030(12) 0.0085(12)
C25 0.0274(15) 0.0195(13) 0.0196(13) 0.0057(10) 0.0033(11) 0.0092(11)
C26 0.0275(15) 0.0185(13) 0.0217(14) 0.0033(11) 0.0014(11) 0.0064(11)
C27 0.0286(15) 0.0183(13) 0.0171(13) 0.0058(10) 0.0070(11) 0.0086(11)
C28 0.0330(17) 0.0242(15) 0.0264(15) 0.0018(12) 0.0004(13) 0.0090(13)
O1 0.0260(11) 0.0431(13) 0.0254(11) 0.0062(9) 0.0096(9) 0.0125(9)
O1W 0.091(2) 0.0376(14) 0.0316(13) 0.0090(11) 0.0085(13) 0.0213(14)
O2W 0.0494(16) 0.0385(14) 0.0558(16) 0.0032(12) 0.0171(13) 0.0048(12)
O2 0.0207(11) 0.0393(12) 0.0339(12) 0.0040(10) -0.0015(9) 0.0087(9)
O3 0.0552(17) 0.125(3) 0.0434(15) 0.0575(17) 0.0325(13) 0.0571(18)
O3W 0.085(2) 0.0552(19) 0.107(3) 0.0441(19) 0.046(2) 0.0233(17)
O4 0.071(2) 0.184(4) 0.0486(17) 0.068(2) 0.0308(16) 0.083(2)
O5 0.0202(11) 0.0600(15) 0.0331(12) 0.0174(11) 0.0047(9) 0.0179(10)
O6 0.0302(12) 0.0693(17) 0.0432(14) 0.0363(13) 0.0104(11) 0.0219(12)
O7 0.0374(12) 0.0197(10) 0.0326(11) 0.0097(8) 0.0010(9) 0.0115(9)
O8 0.0331(12) 0.0274(11) 0.0380(13) 0.0115(9) -0.0064(10) 0.0096(9)
O9 0.0321(11) 0.0235(10) 0.0196(10) 0.0064(8) 0.0042(8) 0.0152(9)
O10 0.0292(11) 0.0183(9) 0.0268(11) -0.0010(8) -0.0012(9) 0.0071(8)
O11 0.0534(15) 0.0346(12) 0.0300(12) 0.0013(10) -0.0130(11) 0.0205(11)
O12 0.091(2) 0.0253(13) 0.0598(18) -0.0085(12) -0.0434(16) 0.0183(13)

loop_
_atom_type_symbol
_atom_type_description
_atom_type_scat_dispersion_real
_atom_type_scat_dispersion_imag
_atom_type_scat_source
C C 0.0033 0.0016 'International Tables Vol C Tables 4.2.6.8 and 6.1.1.4'
H H 0.0000 0.0000 'International Tables Vol C Tables 4.2.6.8 and 6.1.1.4'
N N 0.0061 0.0033 'International Tables Vol C Tables 4.2.6.8 and 6.1.1.4'
O O 0.0106 0.0060 'International Tables Vol C Tables 4.2.6.8 and 6.1.1.4'
Zn Zn 0.2839 1.4301 'International Tables Vol C Tables 4.2.6.8 and 6.1.1.4'

loop_
_geom_angle_atom_site_label_1
_geom_angle_atom_site_label_2
_geom_angle_atom_site_label_3
_geom_angle
_geom_angle_site_symmetry_1
_geom_angle_site_symmetry_3
O5 Zn1 O1 122.02(9) 1_655 .
O5 Zn1 N1 117.06(9) 1_655 .
O1 Zn1 N1 115.93(9) . .
O5 Zn1 O1W 103.07(11) 1_655 .
O1 Zn1 O1W 91.70(10) . .
N1 Zn1 O1W 97.48(10) . .
O7 Zn2 O10 130.02(8) . 1_545
O7 Zn2 N3 116.43(9) . .
O10 Zn2 N3 113.53(9) 1_545 .
O7 Zn2 O2W 90.82(10) . .
O10 Zn2 O2W 87.39(9) 1_545 .
N3 Zn2 O2W 93.55(11) . .
O7 Zn2 O9 89.17(8) . 2_566
O10 Zn2 O9 88.06(8) 1_545 2_566
N3 Zn2 O9 91.78(9) . 2_566
O2W Zn2 O9 174.05(8) . 2_566
C11 N1 N2 106.1(2) . .
C11 N1 Zn1 135.0(2) . .
N2 N1 Zn1 118.90(17) . .
C13 N2 N1 111.3(2) . .
C16 N3 N4 105.6(2) . .
C16 N3 Zn2 135.0(2) . .
N4 N3 Zn2 119.45(17) . .
C18 N4 N3 111.7(2) . .
C2 C1 C6 119.5(3) . .
C2 C1 C7 120.7(3) . .
C6 C1 C7 119.4(2) . .
C1 C2 C3 120.6(3) . .
C4 C3 C2 119.7(3) . .
C4 C3 C9 120.4(3) . .
C2 C3 C9 119.9(2) . .
C3 C4 C5 119.9(3) . .
C6 C5 C4 120.0(3) . .
C6 C5 C8 118.1(3) . .
C4 C5 C8 121.8(3) . .
C5 C6 C1 120.1(3) . .
O2 C7 O1 123.9(3) . .
O2 C7 C1 119.9(3) . .
O1 C7 C1 116.1(2) . .
O4 C8 O3 123.2(3) . .
O4 C8 C5 122.6(3) . .
O3 C8 C5 114.2(3) . .
O6 C9 O5 126.0(3) . .
O6 C9 C3 118.5(3) . .
O5 C9 C3 115.5(3) . .
N1 C11 C12 109.8(3) . .
N1 C11 C10 121.5(3) . .
C12 C11 C10 128.7(3) . .
C13 C12 C11 105.5(2) . .
C13 C12 C17 127.3(3) . .
C11 C12 C17 127.2(3) . .
N2 C13 C12 107.3(3) . .
N2 C13 C14 121.4(3) . .
C12 C13 C14 131.4(3) . .
N3 C16 C17 110.4(2) . .
N3 C16 C15 120.7(3) . .
C17 C16 C15 128.9(3) . .
C18 C17 C16 105.1(2) . .
C18 C17 C12 127.3(3) . .
C16 C17 C12 127.6(3) . .
N4 C18 C17 107.2(3) . .
N4 C18 C19 121.4(3) . .
C17 C18 C19 131.4(3) . .
O8 C20 O7 125.3(3) . .
O8 C20 C25 119.3(2) . .
O7 C20 C25 115.4(2) . .
C22 C21 C26 119.2(2) . .
C22 C21 C27 119.9(2) . .
C26 C21 C27 120.8(2) . .
C23 C22 C21 120.6(3) . .
C22 C23 C24 119.5(2) . .
C22 C23 C28 118.6(2) . .
C24 C23 C28 121.9(2) . .
C23 C24 C25 120.7(3) . .
C24 C25 C26 119.2(2) . .
C24 C25 C20 120.9(2) . .
C26 C25 C20 119.8(2) . .
C25 C26 C21 120.7(3) . .
O10 C27 O9 124.1(2) . .
O10 C27 C21 117.3(2) . .
O9 C27 C21 118.6(2) . .
O11 C28 O12 123.7(3) . .
O11 C28 C23 123.1(3) . .
O12 C28 C23 113.2(3) . .
C7 O1 Zn1 111.47(18) . .
C9 O5 Zn1 129.2(2) . 1_455
C20 O7 Zn2 127.55(19) . .
C27 O9 Zn2 117.87(16) . 2_566
C27 O10 Zn2 119.45(18) . 1_565

loop_
_geom_bond_atom_site_label_1
_geom_bond_atom_site_label_2
_geom_bond_distance
_geom_bond_site_symmetry_2
Zn1 O5 1.930(2) 1_655
Zn1 O1 1.961(2) .
Zn1 N1 2.003(2) .
Zn1 O1W 2.088(2) .
Zn2 O7 1.9460(19) .
Zn2 O10 1.9489(19) 1_545
Zn2 N3 1.989(2) .
Zn2 O2W 2.203(2) .
Zn2 O9 2.333(2) 2_566
N1 C11 1.338(4) .
N1 N2 1.352(3) .
N2 C13 1.339(4) .
N3 C16 1.335(4) .
N3 N4 1.353(3) .
N4 C18 1.335(4) .
C1 C2 1.384(4) .
C1 C6 1.388(4) .
C1 C7 1.494(4) .
C2 C3 1.388(4) .
C3 C4 1.381(4) .
C3 C9 1.508(4) .
C4 C5 1.395(4) .
C5 C6 1.385(4) .
C5 C8 1.490(4) .
C7 O2 1.222(3) .
C7 O1 1.291(3) .
C8 O4 1.197(4) .
C8 O3 1.300(4) .
C9 O6 1.242(4) .
C9 O5 1.255(3) .
C10 C11 1.489(4) .
C11 C12 1.400(4) .
C12 C13 1.379(4) .
C12 C17 1.471(4) .
C13 C14 1.492(5) .
C15 C16 1.495(4) .
C16 C17 1.398(4) .
C17 C18 1.382(4) .
C18 C19 1.483(4) .
C20 O8 1.241(3) .
C20 O7 1.271(3) .
C20 C25 1.497(4) .
C21 C22 1.388(4) .
C21 C26 1.394(4) .
C21 C27 1.494(4) .
C22 C23 1.388(4) .
C23 C24 1.388(4) .
C23 C28 1.488(4) .
C24 C25 1.389(4) .
C25 C26 1.390(4) .
C27 O10 1.256(3) .
C27 O9 1.264(3) .
C28 O11 1.205(4) .
C28 O12 1.305(4) .
O5 Zn1 1.930(2) 1_455
O9 Zn2 2.333(2) 2_566
O10 Zn2 1.9489(19) 1_565
